data_7056265
loop_
_publ_author_name
'Noamane, Mohamed Habib'
'FERLAY, Sylvie'
'Abidi, Rym'
'Kyritsakas, Nathalie'
'Hosseini, Mir Wais'

_publ_section_title
;
 Synthesis of para- and meta-imino- or -amino-methyl pyridyl appended
 p-tert-butyl-calix[4]arene or p-tert-butyl-thiacalix[4]arene in
 1,3-Alternate conformation
;
_journal_name_full 'New J. Chem.'
_journal_paper_doi 10.1039/C7NJ01389B
_journal_year 2017
_chemical_formula_moiety 'C80 H96 N8 O4,C H Cl3'
_chemical_formula_sum 'C81 H97 Cl3 N8 O4'
_chemical_formula_weight 1353.01
_space_group_crystal_system monoclinic
_space_group_IT_number 14
_space_group_name_Hall '-P 2yn'
_space_group_name_H-M_alt 'P 1 21/n 1'
_symmetry_space_group_name_Hall '-P 2yn'
_symmetry_space_group_name_H-M 'P 1 21/n 1'
_atom_sites_solution_hydrogens geom
_audit_creation_method SHELXL-2014/6
_audit_update_record
;
2017-05-29 deposited with the CCDC.
2017-05-30 downloaded from the CCDC.
;
_cell_angle_alpha 90
_cell_angle_beta 98.511(2)
_cell_angle_gamma 90
_cell_formula_units_Z 4
_cell_length_a 20.9892(10)
_cell_length_b 14.9268(12)
_cell_length_c 24.0802(18)
_cell_measurement_reflns_used 5000
_cell_measurement_temperature 173(2)
_cell_measurement_theta_max 25.
_cell_measurement_theta_min 2.5
_cell_volume 7461.3(9)
_computing_cell_refinement 'Bruker SAINT'
_computing_data_collection 'Bruker APEX2'
_computing_data_reduction 'Bruker SAINT'
_computing_molecular_graphics 'Bruker SHELXTL'
_computing_publication_material 'Bruker SHELXTL'
_computing_structure_refinement 'SHELXL-2014 (Sheldrick 2014)'
_computing_structure_solution 'SHELXS-97 (Sheldrick 2008)'
_diffrn_ambient_temperature 173(2)
_diffrn_measured_fraction_theta_full 0.958
_diffrn_measured_fraction_theta_max 0.810
_diffrn_measurement_device_type 'Bruker APEX-II CCD'
_diffrn_measurement_method '\f and \w scans'
_diffrn_radiation_type MoK\a
_diffrn_radiation_wavelength 0.71073
_diffrn_reflns_av_R_equivalents 0.0539
_diffrn_reflns_av_unetI/netI 0.0728
_diffrn_reflns_Laue_measured_fraction_full 0.958
_diffrn_reflns_Laue_measured_fraction_max 0.810
_diffrn_reflns_limit_h_max 16
_diffrn_reflns_limit_h_min -26
_diffrn_reflns_limit_k_max 21
_diffrn_reflns_limit_k_min -21
_diffrn_reflns_limit_l_max 25
_diffrn_reflns_limit_l_min -33
_diffrn_reflns_number 41422
_diffrn_reflns_point_group_measured_fraction_full 0.958
_diffrn_reflns_point_group_measured_fraction_max 0.810
_diffrn_reflns_theta_full 25.042
_diffrn_reflns_theta_max 30.114
_diffrn_reflns_theta_min 1.818
_exptl_absorpt_coefficient_mu 0.178
_exptl_absorpt_correction_T_max 0.989
_exptl_absorpt_correction_T_min 0.988
_exptl_absorpt_correction_type multi-scan
_exptl_absorpt_process_details sadabs
_exptl_crystal_colour colorless
_exptl_crystal_density_diffrn 1.204
_exptl_crystal_density_meas ?
_exptl_crystal_description prism
_exptl_crystal_F_000 2888
_exptl_crystal_size_max 0.070
_exptl_crystal_size_mid 0.070
_exptl_crystal_size_min 0.060
_refine_diff_density_max 1.129
_refine_diff_density_min -0.613
_refine_diff_density_rms 0.060
_refine_ls_extinction_method none
_refine_ls_goodness_of_fit_ref 1.027
_refine_ls_hydrogen_treatment constr
_refine_ls_matrix_type full
_refine_ls_number_parameters 918
_refine_ls_number_reflns 17812
_refine_ls_number_restraints 23
_refine_ls_restrained_S_all 1.051
_refine_ls_R_factor_all 0.1552
_refine_ls_R_factor_gt 0.0861
_refine_ls_shift/su_max 0.001
_refine_ls_shift/su_mean 0.004
_refine_ls_structure_factor_coef Fsqd
_refine_ls_weighting_details 'w=1/[\s^2^(Fo^2^)+(0.1055P)^2^+6.1733P] where P=(Fo^2^+2Fc^2^)/3'
_refine_ls_weighting_scheme calc
_refine_ls_wR_factor_gt 0.2098
_refine_ls_wR_factor_ref 0.2474
_reflns_Friedel_coverage 0.000
_reflns_number_gt 9594
_reflns_number_total 17812
_reflns_threshold_expression 'I > 2\s(I)'
_cod_data_source_file c7nj01389b1.cif
_cod_data_source_block e2739a
_cod_depositor_comments
;
The following automatic conversions were performed:

'_exptl_crystal_density_meas' value 'none' was changed to '?' - the
value is perceived as not measured.

Automatic conversion script
Id: cif_fix_values 4973 2017-02-22 13:04:09Z antanas 
;
_cod_database_code 7056265
_shelx_space_group_comment
;
The symmetry employed for this shelxl refinement is uniquely defined
by the following loop, which should always be used as a source of
symmetry information in preference to the above space-group names.
They are only intended as comments.
;
_shelx_estimated_absorpt_t_min 0.988
_shelx_estimated_absorpt_t_max 0.989
_shelxl_version_number 2014/6

loop_
_space_group_symop_operation_xyz
'x, y, z'
'-x+1/2, y+1/2, -z+1/2'
'-x, -y, -z'
'x-1/2, -y-1/2, z-1/2'

loop_
_atom_site_label
_atom_site_type_symbol
_atom_site_fract_x
_atom_site_fract_y
_atom_site_fract_z
_atom_site_U_iso_or_equiv
_atom_site_adp_type
_atom_site_occupancy
_atom_site_site_symmetry_order
_atom_site_calc_flag
_atom_site_refinement_flags_posn
_atom_site_refinement_flags_adp
_atom_site_refinement_flags_occupancy
_atom_site_disorder_assembly
_atom_site_disorder_group
C1 C 0.20301(14) 0.75681(19) 0.80550(13) 0.0253(7) Uani 1 1 d . . . A 1
C2 C 0.20509(14) 0.83497(19) 0.83718(12) 0.0231(6) Uani 1 1 d . . . A 1
C3 C 0.22883(15) 0.91475(18) 0.81788(12) 0.0242(6) Uani 1 1 d . . . A 1
C4 C 0.24802(15) 0.91396(18) 0.76492(12) 0.0246(7) Uani 1 1 d . . . A 1
H4 H 0.2637 0.9680 0.7511 0.029 Uiso 1 1 calc R U . A 1
C5 C 0.24529(15) 0.83798(19) 0.73134(12) 0.0255(7) Uani 1 1 d . . . A 1
C6 C 0.22288(15) 0.75943(19) 0.75325(12) 0.0269(7) Uani 1 1 d . . . A 1
H6 H 0.2212 0.7061 0.7316 0.032 Uiso 1 1 calc R U . A 1
O1 O 0.18458(10) 0.83142(14) 0.88914(9) 0.0290(5) Uani 1 1 d . . . A 1
C7 C 0.11796(17) 0.8510(3) 0.88721(16) 0.0421(9) Uani 1 1 d . . . A 1
H7A H 0.0928 0.8236 0.8534 0.051 Uiso 1 1 calc R U . A 1
H7B H 0.1109 0.9165 0.8855 0.051 Uiso 1 1 calc R U . A 1
C8 C 0.09653(18) 0.8130(3) 0.93963(16) 0.0446(9) Uani 1 1 d . . . A 1
H8A H 0.1075 0.7485 0.9425 0.054 Uiso 1 1 calc R U . A 1
H8B H 0.1202 0.8436 0.9729 0.054 Uiso 1 1 calc R U . A 1
C9 C 0.0249(2) 0.8242(3) 0.93963(18) 0.0584(12) Uani 1 1 d . . . A 1
H9A H 0.0135 0.8038 0.9760 0.070 Uiso 1 1 calc R U . A 1
H9B H 0.0131 0.8883 0.9348 0.070 Uiso 1 1 calc R U . A 1
N1 N -0.01086(16) 0.7716(3) 0.89373(16) 0.0568(9) Uani 1 1 d D . . A 1
C10 C -0.0431(2) 0.8146(3) 0.85459(19) 0.0548(11) Uani 1 1 d D . . A 1
H10 H -0.0453 0.8780 0.8575 0.066 Uiso 1 1 calc R U . A 1
C11 C -0.07787(19) 0.7705(3) 0.80414(19) 0.0520(10) Uani 1 1 d . . . A 1
C12 C -0.1105(2) 0.8218(3) 0.7616(2) 0.0680(13) Uani 1 1 d . . . A 1
H12 H -0.1120 0.8851 0.7651 0.082 Uiso 1 1 calc R U . A 1
C13 C -0.1411(2) 0.7798(4) 0.7137(2) 0.0732(14) Uani 1 1 d . . . A 1
H13 H -0.1630 0.8163 0.6846 0.088 Uiso 1 1 calc R U . A 1
N2 N -0.1416(2) 0.6921(3) 0.70577(18) 0.0686(11) Uani 1 1 d . . . A 1
C14 C -0.1105(2) 0.6439(4) 0.7466(2) 0.0664(13) Uani 1 1 d . . . A 1
H14 H -0.1104 0.5807 0.7418 0.080 Uiso 1 1 calc R U . A 1
C15 C -0.0781(2) 0.6783(3) 0.7956(2) 0.0624(12) Uani 1 1 d . . . A 1
H15 H -0.0561 0.6396 0.8234 0.075 Uiso 1 1 calc R U . A 1
C16 C 0.26526(18) 0.8427(2) 0.67288(13) 0.0323(8) Uani 1 1 d . . . A 1
C17 C 0.2173(2) 0.9018(3) 0.63536(14) 0.0451(10) Uani 1 1 d . . . A 1
H17A H 0.1740 0.8763 0.6331 0.068 Uiso 1 1 calc R U . A 1
H17B H 0.2295 0.9046 0.5976 0.068 Uiso 1 1 calc R U . A 1
H17C H 0.2177 0.9623 0.6513 0.068 Uiso 1 1 calc R U . A 1
C18 C 0.3338(2) 0.8829(3) 0.67709(16) 0.0460(10) Uani 1 1 d . . . A 1
H18A H 0.3342 0.9430 0.6935 0.069 Uiso 1 1 calc R U . A 1
H18B H 0.3462 0.8866 0.6395 0.069 Uiso 1 1 calc R U . A 1
H18C H 0.3644 0.8445 0.7009 0.069 Uiso 1 1 calc R U . A 1
C19 C 0.2662(2) 0.7499(2) 0.64532(15) 0.0468(10) Uani 1 1 d . . . A 1
H19A H 0.2982 0.7119 0.6679 0.070 Uiso 1 1 calc R U . A 1
H19B H 0.2776 0.7564 0.6075 0.070 Uiso 1 1 calc R U . A 1
H19C H 0.2235 0.7223 0.6430 0.070 Uiso 1 1 calc R U . A 1
C20 C 0.23064(16) 1.00245(19) 0.84993(12) 0.0266(7) Uani 1 1 d . . . A 1
H20A H 0.1866 1.0278 0.8443 0.032 Uiso 1 1 calc R U . A 1
H20B H 0.2584 1.0446 0.8326 0.032 Uiso 1 1 calc R U . A 1
C21 C 0.25429(15) 1.00009(19) 0.91264(13) 0.0253(7) Uani 1 1 d . . . A 1
C22 C 0.31512(14) 0.96731(18) 0.93422(13) 0.0234(6) Uani 1 1 d . . . A 1
C23 C 0.33557(14) 0.96430(19) 0.99188(13) 0.0259(7) Uani 1 1 d . . . A 1
C24 C 0.29549(16) 0.9984(2) 1.02756(13) 0.0310(7) Uani 1 1 d . . . A 1
H24 H 0.3097 0.9970 1.0669 0.037 Uiso 1 1 calc R U . A 1
C25 C 0.23535(16) 1.0345(2) 1.00807(14) 0.0334(8) Uani 1 1 d . . . A 1
C26 C 0.21620(16) 1.0338(2) 0.95015(14) 0.0319(8) Uani 1 1 d . . . A 1
H26 H 0.1751 1.0576 0.9357 0.038 Uiso 1 1 calc R U . A 1
O2 O 0.35464(10) 0.93560(13) 0.89740(9) 0.0270(5) Uani 1 1 d . . . A 1
C27 C 0.3986(2) 0.9993(2) 0.88140(19) 0.0477(10) Uani 1 1 d . . . A 1
H27A H 0.4331 1.0102 0.9134 0.057 Uiso 1 1 calc R U . A 1
H27B H 0.3758 1.0567 0.8721 0.057 Uiso 1 1 calc R U . A 1
C28 C 0.4267(3) 0.9699(3) 0.8343(3) 0.0776(17) Uani 1 1 d . . . A 1
H28A H 0.3922 0.9665 0.8015 0.093 Uiso 1 1 calc R U . A 1
H28B H 0.4433 0.9084 0.8420 0.093 Uiso 1 1 calc R U . A 1
C29 C 0.4808(2) 1.0269(3) 0.8182(2) 0.0545(12) Uani 1 1 d . . . A 1
H29A H 0.5184 1.0224 0.8482 0.065 Uiso 1 1 calc R U . A 1
H29B H 0.4938 1.0026 0.7833 0.065 Uiso 1 1 calc R U . A 1
N3 N 0.4638(2) 1.1196(3) 0.80965(18) 0.0705(12) Uani 1 1 d D . . A 1
C30 C 0.4923(2) 1.1740(3) 0.84140(18) 0.0571(12) Uani 1 1 d D . . A 1
H30 H 0.5238 1.1539 0.8713 0.069 Uiso 1 1 calc R U . A 1
C31 C 0.47846(18) 1.2746(2) 0.83438(16) 0.0399(9) Uani 1 1 d . . . A 1
C32 C 0.5083(2) 1.3262(3) 0.87689(17) 0.0573(12) Uani 1 1 d . . . A 1
H32 H 0.5353 1.2994 0.9076 0.069 Uiso 1 1 calc R U . A 1
C33 C 0.4994(3) 1.4170(3) 0.8754(3) 0.0846(18) Uani 1 1 d . . . A 1
H33 H 0.5200 1.4515 0.9062 0.102 Uiso 1 1 calc R U . A 1
N4 N 0.4641(3) 1.4594(3) 0.8339(3) 0.103(2) Uani 1 1 d . . . A 1
C34 C 0.4346(3) 1.4072(6) 0.7933(3) 0.101(3) Uani 1 1 d . . . A 1
H34 H 0.4074 1.4352 0.7633 0.122 Uiso 1 1 calc R U . A 1
C35 C 0.4406(2) 1.3163(4) 0.79147(19) 0.0650(14) Uani 1 1 d . . . A 1
H35 H 0.4187 1.2829 0.7609 0.078 Uiso 1 1 calc R U . A 1
C36 C 0.19109(19) 1.0742(3) 1.04710(16) 0.0473(10) Uani 1 1 d . . . A 1
C37 C 0.1843(2) 1.1744(3) 1.0354(2) 0.0701(15) Uani 1 1 d . . . A 1
H37A H 0.2269 1.2026 1.0419 0.105 Uiso 1 1 calc R U . A 1
H37B H 0.1569 1.2012 1.0605 0.105 Uiso 1 1 calc R U . A 1
H37C H 0.1648 1.1839 0.9963 0.105 Uiso 1 1 calc R U . A 1
C38 C 0.2190(2) 1.0615(4) 1.10919(17) 0.0736(16) Uani 1 1 d . . . A 1
H38A H 0.2258 0.9975 1.1171 0.110 Uiso 1 1 calc R U . A 1
H38B H 0.1888 1.0856 1.1328 0.110 Uiso 1 1 calc R U . A 1
H38C H 0.2602 1.0932 1.1173 0.110 Uiso 1 1 calc R U . A 1
C39 C 0.1254(2) 1.0293(4) 1.0363(2) 0.0659(14) Uani 1 1 d . . . A 1
H39A H 0.1047 1.0429 0.9981 0.099 Uiso 1 1 calc R U . A 1
H39B H 0.0985 1.0517 1.0633 0.099 Uiso 1 1 calc R U . A 1
H39C H 0.1306 0.9643 1.0407 0.099 Uiso 1 1 calc R U . A 1
C40 C 0.40088(15) 0.9281(2) 1.01711(14) 0.0318(8) Uani 1 1 d . . . A 1
H40A H 0.4021 0.9259 1.0583 0.038 Uiso 1 1 calc R U . A 1
H40B H 0.4337 0.9724 1.0095 0.038 Uiso 1 1 calc R U . A 1
C41 C 0.42199(14) 0.83702(19) 0.99845(13) 0.0260(7) Uani 1 1 d . . . A 1
C42 C 0.38095(14) 0.7624(2) 0.99508(13) 0.0257(7) Uani 1 1 d . . . A 1
C43 C 0.40323(14) 0.67836(19) 0.98035(13) 0.0257(7) Uani 1 1 d . . . A 1
C44 C 0.46649(15) 0.6707(2) 0.97034(13) 0.0296(7) Uani 1 1 d . . . A 1
H44 H 0.4815 0.6136 0.9605 0.036 Uiso 1 1 calc R U . A 1
C45 C 0.50895(15) 0.7431(2) 0.97415(14) 0.0298(7) Uani 1 1 d . . . A 1
C46 C 0.48438(15) 0.8254(2) 0.98838(13) 0.0289(7) Uani 1 1 d . . . A 1
H46 H 0.5121 0.8761 0.9913 0.035 Uiso 1 1 calc R U . A 1
O3 O 0.31830(10) 0.77304(15) 1.00249(11) 0.0371(6) Uani 1 1 d . . . A 1
C47 C 0.30494(18) 0.7525(3) 1.05610(18) 0.0470(10) Uani 1 1 d . . . A 1
H47A H 0.3296 0.7920 1.0846 0.056 Uiso 1 1 calc R U . A 1
H47B H 0.3161 0.6894 1.0658 0.056 Uiso 1 1 calc R U . A 1
C48 C 0.2325(2) 0.7681(3) 1.0533(2) 0.0612(12) Uani 1 1 d D . . A 1
H48A H 0.2224 0.8317 1.0442 0.073 Uiso 1 1 calc R U . A 1
H48B H 0.2088 0.7307 1.0231 0.073 Uiso 1 1 calc R U . A 1
C49 C 0.2114(2) 0.7448(4) 1.1082(2) 0.0749(15) Uani 1 1 d D . . A 1
C50 C 0.1219(2) 0.8139(3) 1.13089(18) 0.0672(10) Uani 1 1 d D . . A 1
C51 C 0.0530(2) 0.8379(3) 1.13048(19) 0.0507(11) Uani 1 1 d . . . A 1
C52 C 0.0436(2) 0.9116(3) 1.1608(2) 0.0653(14) Uani 1 1 d D . . A 1
H52 H 0.0793 0.9451 1.1787 0.078 Uiso 1 1 calc R U . A 1
C53 C -0.0185(2) 0.9376(3) 1.1656(2) 0.0655(13) Uani 1 1 d . . . A 1
H53 H -0.0241 0.9899 1.1869 0.079 Uiso 1 1 calc R U . A 1
N6 N -0.07007(17) 0.8947(3) 1.14275(17) 0.0615(11) Uani 1 1 d . . . A 1
C54 C -0.0604(2) 0.8225(4) 1.1133(2) 0.0609(13) Uani 1 1 d . . . A 1
H54 H -0.0970 0.7895 1.0967 0.073 Uiso 1 1 calc R U . A 1
C55 C -0.0003(2) 0.7925(3) 1.10550(17) 0.0550(11) Uani 1 1 d D . . A 1
H55 H 0.0040 0.7410 1.0831 0.066 Uiso 1 1 calc R U . A 1
C56 C 0.57894(18) 0.7361(2) 0.96447(18) 0.0433(9) Uani 1 1 d . . . A 1
C57 C 0.5961(3) 0.6423(3) 0.9480(3) 0.097(2) Uani 1 1 d . . . A 1
H57A H 0.5922 0.6010 0.9790 0.145 Uiso 1 1 calc R U . A 1
H57B H 0.6404 0.6415 0.9399 0.145 Uiso 1 1 calc R U . A 1
H57C H 0.5666 0.6236 0.9146 0.145 Uiso 1 1 calc R U . A 1
C58 C 0.5907(2) 0.7994(4) 0.9170(2) 0.0651(13) Uani 1 1 d . . . A 1
H58A H 0.5611 0.7846 0.8829 0.098 Uiso 1 1 calc R U . A 1
H58B H 0.6353 0.7928 0.9098 0.098 Uiso 1 1 calc R U . A 1
H58C H 0.5835 0.8614 0.9279 0.098 Uiso 1 1 calc R U . A 1
C59 C 0.62313(19) 0.7653(4) 1.0179(2) 0.0637(13) Uani 1 1 d . . . A 1
H59A H 0.6136 0.8276 1.0266 0.096 Uiso 1 1 calc R U . A 1
H59B H 0.6682 0.7604 1.0119 0.096 Uiso 1 1 calc R U . A 1
H59C H 0.6158 0.7266 1.0492 0.096 Uiso 1 1 calc R U . A 1
C60 C 0.36243(15) 0.5939(2) 0.97916(15) 0.0324(8) Uani 1 1 d . . . A 1
H60A H 0.3826 0.5485 0.9574 0.039 Uiso 1 1 calc R U . A 1
H60B H 0.3664 0.5715 1.0182 0.039 Uiso 1 1 calc R U . A 1
C61 C 0.29118(15) 0.59590(18) 0.95607(13) 0.0259(7) Uani 1 1 d . . . A 1
C62 C 0.26813(14) 0.63840(18) 0.90533(13) 0.0235(6) Uani 1 1 d . . . A 1
C63 C 0.20346(15) 0.63271(19) 0.88217(13) 0.0258(7) Uani 1 1 d . . . A 1
C64 C 0.16242(15) 0.58466(19) 0.91129(14) 0.0294(7) Uani 1 1 d . . . A 1
H64 H 0.1183 0.5805 0.8955 0.035 Uiso 1 1 calc R U . A 1
C65 C 0.18252(16) 0.5424(2) 0.96218(15) 0.0324(8) Uani 1 1 d . . . A 1
C66 C 0.24753(16) 0.54914(19) 0.98350(14) 0.0311(7) Uani 1 1 d . . . A 1
H66 H 0.2629 0.5207 1.0182 0.037 Uiso 1 1 calc R U . A 1
O4 O 0.30974(10) 0.69033(13) 0.88003(9) 0.0289(5) Uani 1 1 d . . . A 1
C67 C 0.34258(17) 0.6466(2) 0.84115(16) 0.0381(9) Uani 1 1 d . . . A 1
H67A H 0.3118 0.6237 0.8091 0.046 Uiso 1 1 calc R U . A 1
H67B H 0.3679 0.5956 0.8591 0.046 Uiso 1 1 calc R U . A 1
C68 C 0.38691(19) 0.7170(2) 0.82140(16) 0.0405(9) Uani 1 1 d . . . A 1
H68A H 0.3608 0.7681 0.8045 0.049 Uiso 1 1 calc R U . A 1
H68B H 0.4169 0.7396 0.8540 0.049 Uiso 1 1 calc R U . A 1
C69 C 0.4245(2) 0.6786(3) 0.7793(2) 0.0535(11) Uani 1 1 d . . . A 1
H69A H 0.4535 0.6311 0.7970 0.064 Uiso 1 1 calc R U . A 1
H69B H 0.3947 0.6513 0.7482 0.064 Uiso 1 1 calc R U . A 1
N7 N 0.46267(16) 0.7484(2) 0.75692(16) 0.0505(9) Uani 1 1 d D . . A 1
C70 C 0.52304(19) 0.7411(2) 0.76568(16) 0.0414(9) Uani 1 1 d D . . A 1
H70 H 0.5420 0.6924 0.7876 0.050 Uiso 1 1 calc R U . A 1
C71 C 0.56488(18) 0.8060(2) 0.74291(15) 0.0372(8) Uani 1 1 d . . . A 1
C72 C 0.5401(2) 0.8704(2) 0.70396(16) 0.0427(9) Uani 1 1 d . . . A 1
H72 H 0.4949 0.8764 0.6929 0.051 Uiso 1 1 calc R U . A 1
C73 C 0.5829(2) 0.9255(3) 0.68176(18) 0.0544(11) Uani 1 1 d . . . A 1
H73 H 0.5657 0.9677 0.6540 0.065 Uiso 1 1 calc R U . A 1
N8 N 0.6464(2) 0.9233(3) 0.69653(17) 0.0666(11) Uani 1 1 d . . . A 1
C74 C 0.6688(2) 0.8627(4) 0.7345(2) 0.0691(14) Uani 1 1 d . . . A 1
H74 H 0.7140 0.8609 0.7466 0.083 Uiso 1 1 calc R U . A 1
C75 C 0.6306(2) 0.8017(3) 0.7579(2) 0.0554(11) Uani 1 1 d . . . A 1
H75 H 0.6495 0.7577 0.7838 0.067 Uiso 1 1 calc R U . A 1
C76 C 0.13528(18) 0.4907(3) 0.99294(17) 0.0465(10) Uani 1 1 d D . . A 1
C77 C 0.0840(4) 0.5672(5) 1.0113(4) 0.043(2) Uani 0.440(7) 1 d D . P A 1
H77A H 0.0578 0.5912 0.9775 0.065 Uiso 0.440(7) 1 calc R U P A 1
H77B H 0.1083 0.6159 1.0318 0.065 Uiso 0.440(7) 1 calc R U P A 1
H77C H 0.0558 0.5391 1.0353 0.065 Uiso 0.440(7) 1 calc R U P A 1
C78 C 0.1034(5) 0.4193(6) 0.9647(4) 0.050(3) Uani 0.440(7) 1 d D . P A 1
H78A H 0.1347 0.3735 0.9578 0.075 Uiso 0.440(7) 1 calc R U P A 1
H78B H 0.0800 0.4401 0.9288 0.075 Uiso 0.440(7) 1 calc R U P A 1
H78C H 0.0728 0.3939 0.9875 0.075 Uiso 0.440(7) 1 calc R U P A 1
C79 C 0.1675(5) 0.4624(7) 1.0568(3) 0.057(3) Uani 0.440(7) 1 d D . P A 1
H79A H 0.1348 0.4339 1.0760 0.086 Uiso 0.440(7) 1 calc R U P A 1
H79B H 0.1840 0.5160 1.0776 0.086 Uiso 0.440(7) 1 calc R U P A 1
H79C H 0.2030 0.4203 1.0550 0.086 Uiso 0.440(7) 1 calc R U P A 1
C77A C 0.1286(5) 0.5284(5) 1.0457(3) 0.059(3) Uani 0.560(7) 1 d D . P A 2
H77D H 0.1254 0.5788 1.0713 0.089 Uiso 0.560(7) 1 calc R U P A 2
H77E H 0.1740 0.5128 1.0460 0.089 Uiso 0.560(7) 1 calc R U P A 2
H77F H 0.1055 0.4767 1.0580 0.089 Uiso 0.560(7) 1 calc R U P A 2
C78A C 0.0671(3) 0.4785(5) 0.9531(3) 0.047(2) Uani 0.560(7) 1 d D . P A 2
H78D H 0.1016 0.4350 0.9512 0.071 Uiso 0.560(7) 1 calc R U P A 2
H78E H 0.0340 0.4518 0.9727 0.071 Uiso 0.560(7) 1 calc R U P A 2
H78F H 0.0848 0.5319 0.9735 0.071 Uiso 0.560(7) 1 calc R U P A 2
C79A C 0.1610(4) 0.3888(4) 0.9976(3) 0.048(2) Uani 0.560(7) 1 d D . P A 2
H79D H 0.1306 0.3516 1.0146 0.072 Uiso 0.560(7) 1 calc R U P A 2
H79E H 0.1710 0.4429 1.0203 0.072 Uiso 0.560(7) 1 calc R U P A 2
H79F H 0.2008 0.3549 0.9961 0.072 Uiso 0.560(7) 1 calc R U P A 2
C80 C 0.17598(16) 0.6704(2) 0.82528(14) 0.0320(8) Uani 1 1 d . . . . .
H80A H 0.1292 0.6794 0.8250 0.038 Uiso 1 1 calc R U . A 1
H80B H 0.1807 0.6239 0.7969 0.038 Uiso 1 1 calc R U . A 1
C81 C 0.7595(2) 0.0596(3) 0.6842(2) 0.0686(14) Uani 1 1 d . . . . .
H81 H 0.7205 0.0205 0.6757 0.082 Uiso 1 1 calc R U . . .
Cl1 Cl 0.78159(8) 0.06271(14) 0.75578(7) 0.1049(6) Uani 1 1 d . . . . .
Cl2 Cl 0.73984(7) 0.16624(10) 0.65656(8) 0.0967(5) Uani 1 1 d . . . . .
Cl3 Cl 0.82172(10) 0.01188(13) 0.65259(9) 0.1151(6) Uani 1 1 d . . . . .
N5 N 0.1694(5) 0.8323(7) 1.1209(5) 0.061(5) Uani 0.262(10) 1 d D . P B 2
N5A N 0.1378(2) 0.7580(3) 1.10119(19) 0.0485(17) Uani 0.738(10) 1 d D . P A 1

loop_
_atom_site_aniso_label
_atom_site_aniso_U_11
_atom_site_aniso_U_22
_atom_site_aniso_U_33
_atom_site_aniso_U_23
_atom_site_aniso_U_13
_atom_site_aniso_U_12
C1 0.0228(16) 0.0261(14) 0.0248(15) 0.0055(12) -0.0038(13) -0.0002(11)
C2 0.0219(16) 0.0296(14) 0.0177(14) 0.0041(11) 0.0024(13) 0.0047(11)
C3 0.0271(17) 0.0228(13) 0.0226(15) 0.0017(11) 0.0029(13) 0.0059(11)
C4 0.0294(17) 0.0222(13) 0.0221(15) 0.0050(11) 0.0041(13) 0.0045(11)
C5 0.0316(17) 0.0260(14) 0.0184(14) 0.0029(11) 0.0017(13) 0.0074(12)
C6 0.0350(18) 0.0223(13) 0.0215(15) -0.0008(11) -0.0022(14) 0.0037(12)
O1 0.0291(12) 0.0373(11) 0.0211(11) 0.0065(9) 0.0057(10) 0.0054(9)
C7 0.029(2) 0.061(2) 0.038(2) 0.0132(18) 0.0089(17) 0.0107(16)
C8 0.039(2) 0.062(2) 0.035(2) 0.0055(18) 0.0145(18) 0.0106(18)
C9 0.045(3) 0.092(3) 0.043(2) 0.005(2) 0.021(2) 0.008(2)
N1 0.039(2) 0.080(3) 0.055(2) 0.011(2) 0.0175(18) 0.0006(18)
C10 0.039(2) 0.067(3) 0.063(3) 0.007(2) 0.023(2) 0.010(2)
C11 0.037(2) 0.066(3) 0.057(3) 0.005(2) 0.018(2) -0.0008(19)
C12 0.059(3) 0.061(3) 0.083(4) 0.007(3) 0.004(3) 0.003(2)
C13 0.067(3) 0.078(4) 0.070(3) 0.013(3) -0.006(3) 0.002(3)
N2 0.064(3) 0.078(3) 0.063(3) 0.009(2) 0.008(2) -0.004(2)
C14 0.066(3) 0.069(3) 0.066(3) 0.003(3) 0.014(3) -0.005(2)
C15 0.050(3) 0.067(3) 0.070(3) 0.017(2) 0.010(2) 0.003(2)
C16 0.049(2) 0.0289(15) 0.0202(15) 0.0025(12) 0.0088(15) 0.0095(14)
C17 0.068(3) 0.046(2) 0.0215(16) 0.0085(15) 0.0063(18) 0.0185(18)
C18 0.061(3) 0.049(2) 0.0319(19) 0.0075(16) 0.0198(19) 0.0094(18)
C19 0.079(3) 0.0354(18) 0.0275(18) -0.0043(15) 0.0126(19) 0.0097(18)
C20 0.0334(18) 0.0247(13) 0.0223(15) 0.0017(12) 0.0064(14) 0.0079(12)
C21 0.0296(17) 0.0234(13) 0.0229(15) -0.0011(11) 0.0040(14) 0.0048(12)
C22 0.0243(16) 0.0205(12) 0.0272(16) -0.0048(11) 0.0095(13) 0.0008(11)
C23 0.0224(16) 0.0247(13) 0.0302(16) -0.0047(12) 0.0030(14) 0.0012(11)
C24 0.0318(18) 0.0381(17) 0.0223(15) -0.0053(13) 0.0015(14) -0.0007(13)
C25 0.0297(18) 0.0443(18) 0.0268(17) -0.0086(14) 0.0061(15) 0.0068(14)
C26 0.0264(18) 0.0379(16) 0.0316(17) -0.0045(14) 0.0045(15) 0.0118(13)
O2 0.0263(12) 0.0235(10) 0.0338(12) -0.0072(9) 0.0130(10) 0.0012(8)
C27 0.047(2) 0.0361(18) 0.068(3) -0.0145(18) 0.033(2) -0.0090(16)
C28 0.095(4) 0.045(2) 0.112(4) -0.024(3) 0.075(4) -0.018(2)
C29 0.057(3) 0.042(2) 0.074(3) -0.021(2) 0.041(2) -0.0120(18)
N3 0.068(3) 0.076(3) 0.077(3) -0.016(2) 0.042(2) -0.022(2)
C30 0.042(2) 0.089(3) 0.042(2) -0.016(2) 0.012(2) -0.005(2)
C31 0.042(2) 0.0412(19) 0.040(2) -0.0017(16) 0.0167(18) -0.0078(16)
C32 0.075(3) 0.052(2) 0.039(2) 0.0009(18) -0.012(2) 0.019(2)
C33 0.076(4) 0.055(3) 0.115(5) -0.030(3) -0.011(3) 0.004(3)
N4 0.069(3) 0.047(2) 0.197(7) 0.046(3) 0.030(4) 0.014(2)
C34 0.049(3) 0.144(6) 0.111(5) 0.093(5) 0.013(3) 0.028(4)
C35 0.034(2) 0.112(4) 0.046(3) 0.009(3) -0.003(2) -0.011(2)
C36 0.042(2) 0.072(3) 0.0300(19) -0.0150(18) 0.0115(18) 0.0154(19)
C37 0.074(3) 0.076(3) 0.062(3) -0.033(3) 0.017(3) 0.027(3)
C38 0.062(3) 0.134(5) 0.027(2) -0.016(3) 0.014(2) 0.026(3)
C39 0.043(3) 0.106(4) 0.052(3) -0.023(3) 0.020(2) 0.012(2)
C40 0.0266(17) 0.0299(15) 0.0364(18) -0.0064(13) -0.0040(15) 0.0041(12)
C41 0.0246(17) 0.0279(14) 0.0228(15) -0.0015(12) -0.0055(13) 0.0025(12)
C42 0.0201(16) 0.0308(15) 0.0249(15) 0.0048(12) -0.0011(13) 0.0052(11)
C43 0.0253(17) 0.0254(14) 0.0236(15) 0.0045(11) -0.0053(13) 0.0018(11)
C44 0.0306(18) 0.0272(14) 0.0295(17) -0.0028(12) -0.0008(14) 0.0054(12)
C45 0.0241(17) 0.0362(16) 0.0292(17) -0.0039(13) 0.0038(14) 0.0035(12)
C46 0.0244(17) 0.0311(15) 0.0304(17) -0.0038(13) 0.0011(14) -0.0014(12)
O3 0.0188(12) 0.0360(12) 0.0563(17) 0.0054(11) 0.0047(12) 0.0046(9)
C47 0.033(2) 0.055(2) 0.055(3) -0.0075(19) 0.013(2) 0.0074(17)
C48 0.047(3) 0.069(3) 0.070(3) 0.013(2) 0.014(2) 0.014(2)
C49 0.051(3) 0.103(4) 0.074(3) 0.027(3) 0.020(3) 0.031(3)
C50 0.073(3) 0.059(2) 0.071(3) 0.0202(19) 0.018(2) 0.0311(19)
C51 0.039(2) 0.054(2) 0.064(3) 0.025(2) 0.022(2) 0.0172(18)
C52 0.043(2) 0.042(2) 0.108(4) 0.009(2) 0.000(3) 0.0056(18)
C53 0.070(3) 0.055(3) 0.071(3) -0.001(2) 0.009(3) 0.028(2)
N6 0.038(2) 0.083(3) 0.067(3) 0.023(2) 0.018(2) 0.0217(19)
C54 0.040(3) 0.082(3) 0.057(3) 0.020(3) -0.002(2) -0.005(2)
C55 0.071(3) 0.059(2) 0.035(2) 0.0050(19) 0.009(2) 0.018(2)
C56 0.031(2) 0.044(2) 0.058(2) -0.0114(18) 0.0153(19) 0.0000(15)
C57 0.053(3) 0.057(3) 0.195(7) -0.029(4) 0.064(4) 0.003(2)
C58 0.051(3) 0.093(4) 0.057(3) -0.012(3) 0.028(2) -0.016(2)
C59 0.028(2) 0.095(4) 0.066(3) 0.003(3) 0.000(2) 0.006(2)
C60 0.0289(17) 0.0266(14) 0.0390(18) 0.0099(13) -0.0037(15) 0.0025(12)
C61 0.0287(17) 0.0190(12) 0.0292(16) 0.0038(11) 0.0014(14) -0.0014(11)
C62 0.0253(16) 0.0194(12) 0.0258(15) 0.0032(11) 0.0040(13) -0.0034(11)
C63 0.0283(17) 0.0218(13) 0.0270(16) 0.0030(12) 0.0034(14) -0.0020(11)
C64 0.0241(17) 0.0257(14) 0.0389(18) 0.0018(13) 0.0064(15) -0.0036(12)
C65 0.0347(19) 0.0282(15) 0.0373(19) 0.0070(13) 0.0151(16) -0.0028(13)
C66 0.042(2) 0.0242(14) 0.0274(16) 0.0069(12) 0.0048(15) -0.0001(13)
O4 0.0255(12) 0.0276(10) 0.0334(12) 0.0112(9) 0.0039(10) -0.0070(9)
C67 0.036(2) 0.0346(17) 0.046(2) 0.0156(16) 0.0127(18) 0.0018(14)
C68 0.049(2) 0.0357(17) 0.039(2) 0.0125(15) 0.0144(18) -0.0001(15)
C69 0.063(3) 0.040(2) 0.062(3) 0.0118(19) 0.024(2) -0.0030(18)
N7 0.049(2) 0.0436(17) 0.065(2) 0.0172(16) 0.0296(19) 0.0048(15)
C70 0.049(2) 0.0336(17) 0.045(2) 0.0050(15) 0.0182(19) 0.0029(15)
C71 0.041(2) 0.0384(18) 0.0363(19) -0.0055(15) 0.0179(17) -0.0046(15)
C72 0.048(2) 0.0403(19) 0.042(2) -0.0040(16) 0.0132(19) -0.0097(16)
C73 0.073(3) 0.049(2) 0.043(2) 0.0046(18) 0.015(2) -0.018(2)
N8 0.072(3) 0.072(3) 0.059(2) -0.002(2) 0.024(2) -0.032(2)
C74 0.047(3) 0.088(4) 0.075(3) -0.005(3) 0.020(3) -0.021(3)
C75 0.048(3) 0.061(3) 0.059(3) 0.006(2) 0.015(2) -0.004(2)
C76 0.038(2) 0.053(2) 0.051(2) 0.0217(19) 0.017(2) -0.0080(17)
C77 0.042(5) 0.048(5) 0.047(6) -0.004(4) 0.031(5) -0.002(4)
C78 0.070(6) 0.046(5) 0.039(5) -0.007(4) 0.028(5) -0.026(5)
C79 0.067(7) 0.074(7) 0.034(5) 0.014(5) 0.021(5) -0.024(5)
C77A 0.087(7) 0.055(5) 0.048(5) -0.014(4) 0.049(5) -0.026(5)
C78A 0.037(4) 0.056(4) 0.054(4) 0.002(3) 0.020(4) -0.023(3)
C79A 0.063(5) 0.037(4) 0.050(4) 0.009(3) 0.026(4) -0.015(3)
C80 0.0320(18) 0.0319(15) 0.0296(17) 0.0057(13) -0.0042(15) -0.0059(13)
C81 0.061(3) 0.082(3) 0.065(3) 0.020(3) 0.014(3) -0.020(2)
Cl1 0.0925(11) 0.1512(16) 0.0675(9) 0.0176(10) 0.0005(8) 0.0071(10)
Cl2 0.0805(10) 0.0836(9) 0.1206(13) 0.0316(9) -0.0031(9) -0.0043(7)
Cl3 0.1237(15) 0.1171(13) 0.1178(14) 0.0377(11) 0.0613(12) 0.0272(11)
N5 0.021(10) 0.085(8) 0.084(8) 0.004(6) 0.032(7) 0.020(6)
N5A 0.050(3) 0.046(3) 0.051(3) 0.008(2) 0.013(2) 0.006(2)

loop_
_atom_type_symbol
_atom_type_description
_atom_type_scat_dispersion_real
_atom_type_scat_dispersion_imag
_atom_type_scat_source
C C 0.0033 0.0016 'International Tables Vol C Tables 4.2.6.8 and 6.1.1.4'
H H 0.0000 0.0000 'International Tables Vol C Tables 4.2.6.8 and 6.1.1.4'
N N 0.0061 0.0033 'International Tables Vol C Tables 4.2.6.8 and 6.1.1.4'
O O 0.0106 0.0060 'International Tables Vol C Tables 4.2.6.8 and 6.1.1.4'
Cl Cl 0.1484 0.1585 'International Tables Vol C Tables 4.2.6.8 and 6.1.1.4'

loop_
_geom_angle_atom_site_label_1
_geom_angle_atom_site_label_2
_geom_angle_atom_site_label_3
_geom_angle
C6 C1 C2 119.1(3)
C6 C1 C80 119.2(3)
C2 C1 C80 121.7(3)
O1 C2 C1 118.4(3)
O1 C2 C3 120.5(3)
C1 C2 C3 121.1(3)
C4 C3 C2 117.6(3)
C4 C3 C20 119.0(3)
C2 C3 C20 123.3(3)
C5 C4 C3 123.2(3)
C5 C4 H4 118.4
C3 C4 H4 118.4
C4 C5 C6 116.9(3)
C4 C5 C16 120.3(3)
C6 C5 C16 122.7(3)
C1 C6 C5 122.1(3)
C1 C6 H6 119.0
C5 C6 H6 118.9
C2 O1 C7 113.5(2)
O1 C7 C8 108.0(3)
O1 C7 H7A 110.1
C8 C7 H7A 110.1
O1 C7 H7B 110.1
C8 C7 H7B 110.1
H7A C7 H7B 108.4
C9 C8 C7 112.2(3)
C9 C8 H8A 109.1
C7 C8 H8A 109.2
C9 C8 H8B 109.2
C7 C8 H8B 109.1
H8A C8 H8B 107.9
N1 C9 C8 109.8(3)
N1 C9 H9A 109.7
C8 C9 H9A 109.7
N1 C9 H9B 109.7
C8 C9 H9B 109.7
H9A C9 H9B 108.2
C10 N1 C9 116.8(4)
N1 C10 C11 122.5(4)
N1 C10 H10 118.8
C11 C10 H10 118.7
C12 C11 C15 116.7(5)
C12 C11 C10 119.7(4)
C15 C11 C10 123.6(4)
C11 C12 C13 119.1(5)
C11 C12 H12 120.4
C13 C12 H12 120.4
N2 C13 C12 124.1(5)
N2 C13 H13 117.9
C12 C13 H13 118.0
C14 N2 C13 116.3(5)
N2 C14 C15 124.6(5)
N2 C14 H14 117.7
C15 C14 H14 117.7
C14 C15 C11 119.2(5)
C14 C15 H15 120.4
C11 C15 H15 120.4
C5 C16 C17 108.9(3)
C5 C16 C19 112.3(3)
C17 C16 C19 108.3(3)
C5 C16 C18 109.7(3)
C17 C16 C18 109.8(3)
C19 C16 C18 107.8(3)
C16 C17 H17A 109.4
C16 C17 H17B 109.5
H17A C17 H17B 109.5
C16 C17 H17C 109.5
H17A C17 H17C 109.5
H17B C17 H17C 109.5
C16 C18 H18A 109.4
C16 C18 H18B 109.5
H18A C18 H18B 109.5
C16 C18 H18C 109.5
H18A C18 H18C 109.5
H18B C18 H18C 109.5
C16 C19 H19A 109.5
C16 C19 H19B 109.5
H19A C19 H19B 109.5
C16 C19 H19C 109.4
H19A C19 H19C 109.5
H19B C19 H19C 109.5
C3 C20 C21 117.8(2)
C3 C20 H20A 107.9
C21 C20 H20A 107.8
C3 C20 H20B 107.9
C21 C20 H20B 107.9
H20A C20 H20B 107.2
C26 C21 C22 118.0(3)
C26 C21 C20 120.3(3)
C22 C21 C20 121.7(3)
O2 C22 C23 120.2(3)
O2 C22 C21 118.9(3)
C23 C22 C21 120.9(3)
C24 C23 C22 118.7(3)
C24 C23 C40 118.6(3)
C22 C23 C40 122.6(3)
C23 C24 C25 122.5(3)
C23 C24 H24 118.7
C25 C24 H24 118.7
C24 C25 C26 116.7(3)
C24 C25 C36 123.0(3)
C26 C25 C36 120.3(3)
C21 C26 C25 123.1(3)
C21 C26 H26 118.4
C25 C26 H26 118.4
C22 O2 C27 114.9(2)
O2 C27 C28 111.9(3)
O2 C27 H27A 109.3
C28 C27 H27A 109.2
O2 C27 H27B 109.2
C28 C27 H27B 109.3
H27A C27 H27B 107.9
C27 C28 C29 116.5(4)
C27 C28 H28A 108.1
C29 C28 H28A 108.1
C27 C28 H28B 108.2
C29 C28 H28B 108.3
H28A C28 H28B 107.4
N3 C29 C28 113.5(4)
N3 C29 H29A 108.8
C28 C29 H29A 108.8
N3 C29 H29B 108.9
C28 C29 H29B 109.0
H29A C29 H29B 107.7
C30 N3 C29 117.9(5)
N3 C30 C31 121.3(4)
N3 C30 H30 119.4
C31 C30 H30 119.3
C35 C31 C32 117.8(4)
C35 C31 C30 127.8(4)
C32 C31 C30 114.4(3)
C31 C32 C33 119.8(4)
C31 C32 H32 120.2
C33 C32 H32 120.0
N4 C33 C32 123.7(5)
N4 C33 H33 118.2
C32 C33 H33 118.1
C33 N4 C34 115.2(4)
N4 C34 C35 124.9(5)
N4 C34 H34 117.4
C35 C34 H34 117.7
C31 C35 C34 118.5(5)
C31 C35 H35 120.8
C34 C35 H35 120.7
C39 C36 C37 110.1(4)
C39 C36 C38 108.5(4)
C37 C36 C38 108.2(4)
C39 C36 C25 110.0(3)
C37 C36 C25 108.3(4)
C38 C36 C25 111.8(3)
C36 C37 H37A 109.4
C36 C37 H37B 109.5
H37A C37 H37B 109.5
C36 C37 H37C 109.5
H37A C37 H37C 109.5
H37B C37 H37C 109.5
C36 C38 H38A 109.5
C36 C38 H38B 109.5
H38A C38 H38B 109.5
C36 C38 H38C 109.4
H38A C38 H38C 109.5
H38B C38 H38C 109.5
C36 C39 H39A 109.5
C36 C39 H39B 109.4
H39A C39 H39B 109.5
C36 C39 H39C 109.5
H39A C39 H39C 109.5
H39B C39 H39C 109.5
C23 C40 C41 119.1(2)
C23 C40 H40A 107.5
C41 C40 H40A 107.5
C23 C40 H40B 107.5
C41 C40 H40B 107.6
H40A C40 H40B 107.0
C46 C41 C42 118.8(3)
C46 C41 C40 119.4(3)
C42 C41 C40 121.6(3)
O3 C42 C43 120.1(3)
O3 C42 C41 119.8(3)
C43 C42 C41 120.0(3)
C44 C43 C42 118.7(3)
C44 C43 C60 118.6(3)
C42 C43 C60 122.5(3)
C43 C44 C45 122.8(3)
C43 C44 H44 118.6
C45 C44 H44 118.6
C46 C45 C44 116.3(3)
C46 C45 C56 119.9(3)
C44 C45 C56 123.8(3)
C41 C46 C45 123.4(3)
C41 C46 H46 118.3
C45 C46 H46 118.3
C42 O3 C47 115.2(3)
O3 C47 C48 105.1(3)
O3 C47 H47A 110.7
C48 C47 H47A 110.8
O3 C47 H47B 110.8
C48 C47 H47B 110.7
H47A C47 H47B 108.8
C49 C48 C47 110.4(4)
C49 C48 H48A 109.7
C47 C48 H48A 109.6
C49 C48 H48B 109.5
C47 C48 H48B 109.6
H48A C48 H48B 108.1
C48 C49 N5A 107.2(4)
N5A C50 C51 121.9(5)
C52 C51 C55 117.7(4)
C52 C51 C50 114.3(4)
C55 C51 C50 127.9(4)
C51 C52 C53 119.3(4)
C51 C52 H52 120.4
C53 C52 H52 120.4
N6 C53 C52 124.1(5)
N6 C53 H53 118.0
C52 C53 H53 117.9
C53 N6 C54 116.3(4)
N6 C54 C55 123.7(4)
N6 C54 H54 118.1
C55 C54 H54 118.1
C51 C55 C54 119.0(4)
C51 C55 H55 120.6
C54 C55 H55 120.5
C57 C56 C45 112.1(3)
C57 C56 C58 107.8(4)
C45 C56 C58 109.7(3)
C57 C56 C59 110.2(4)
C45 C56 C59 109.2(3)
C58 C56 C59 107.8(3)
C56 C57 H57A 109.5
C56 C57 H57B 109.4
H57A C57 H57B 109.5
C56 C57 H57C 109.5
H57A C57 H57C 109.5
H57B C57 H57C 109.5
C56 C58 H58A 109.5
C56 C58 H58B 109.5
H58A C58 H58B 109.5
C56 C58 H58C 109.4
H58A C58 H58C 109.5
H58B C58 H58C 109.5
C56 C59 H59A 109.5
C56 C59 H59B 109.5
H59A C59 H59B 109.5
C56 C59 H59C 109.4
H59A C59 H59C 109.5
H59B C59 H59C 109.5
C61 C60 C43 120.8(2)
C61 C60 H60A 107.1
C43 C60 H60A 107.1
C61 C60 H60B 107.1
C43 C60 H60B 107.1
H60A C60 H60B 106.8
C66 C61 C62 118.3(3)
C66 C61 C60 119.9(3)
C62 C61 C60 121.6(3)
O4 C62 C63 120.2(3)
O4 C62 C61 118.8(3)
C63 C62 C61 120.9(3)
C64 C63 C62 118.1(3)
C64 C63 C80 117.9(3)
C62 C63 C80 123.9(3)
C65 C64 C63 123.4(3)
C65 C64 H64 118.3
C63 C64 H64 118.3
C64 C65 C66 116.6(3)
C64 C65 C76 121.5(3)
C66 C65 C76 121.9(3)
C65 C66 C61 122.7(3)
C65 C66 H66 118.7
C61 C66 H66 118.7
C62 O4 C67 116.1(2)
O4 C67 C68 105.6(3)
O4 C67 H67A 110.6
C68 C67 H67A 110.6
O4 C67 H67B 110.6
C68 C67 H67B 110.7
H67A C67 H67B 108.8
C69 C68 C67 110.9(3)
C69 C68 H68A 109.5
C67 C68 H68A 109.5
C69 C68 H68B 109.4
C67 C68 H68B 109.4
H68A C68 H68B 108.0
N7 C69 C68 110.5(3)
N7 C69 H69A 109.5
C68 C69 H69A 109.6
N7 C69 H69B 109.5
C68 C69 H69B 109.5
H69A C69 H69B 108.1
C70 N7 C69 118.0(3)
N7 C70 C71 121.6(3)
N7 C70 H70 119.2
C71 C70 H70 119.2
C75 C71 C72 118.1(4)
C75 C71 C70 120.2(4)
C72 C71 C70 121.6(3)
C73 C72 C71 118.2(4)
C73 C72 H72 120.9
C71 C72 H72 120.9
N8 C73 C72 124.5(4)
N8 C73 H73 117.7
C72 C73 H73 117.8
C74 N8 C73 116.2(4)
N8 C74 C75 124.2(5)
N8 C74 H74 117.9
C75 C74 H74 117.9
C71 C75 C74 118.7(4)
C71 C75 H75 120.6
C74 C75 H75 120.7
C78 C76 C65 116.9(5)
C77A C76 C78A 112.4(5)
C77A C76 C79A 112.9(5)
C78A C76 C79A 101.2(4)
C78 C76 C79 111.4(6)
C65 C76 C79 112.1(4)
C78 C76 C77 111.8(6)
C65 C76 C77 105.8(4)
C79 C76 C77 96.9(5)
C76 C77 H77A 108.9
C76 C77 H77B 109.9
H77A C77 H77B 109.5
C76 C77 H77C 109.6
H77A C77 H77C 109.5
H77B C77 H77C 109.5
C76 C78 H78A 109.5
C76 C78 H78B 108.7
H78A C78 H78B 109.5
C76 C78 H78C 110.2
H78A C78 H78C 109.5
H78B C78 H78C 109.5
C76 C79 H79A 109.7
C76 C79 H79B 109.8
H79A C79 H79B 109.5
C76 C79 H79C 109.0
H79A C79 H79C 109.4
H79B C79 H79C 109.5
H77D C77A H77E 109.3
H77D C77A H77F 109.6
H77E C77A H77F 109.5
H78D C78A H78E 109.8
H78D C78A H78F 109.8
H78E C78A H78F 107.2
H79D C79A H79E 108.8
H79D C79A H79F 109.2
H79E C79A H79F 109.2
C63 C80 C1 119.4(2)
C63 C80 H80A 107.5
C1 C80 H80A 107.5
C63 C80 H80B 107.5
C1 C80 H80B 107.5
H80A C80 H80B 107.0
Cl1 C81 Cl2 111.7(3)
Cl1 C81 Cl3 109.8(3)
Cl2 C81 Cl3 110.6(3)
Cl1 C81 H81 108.2
Cl2 C81 H81 108.2
Cl3 C81 H81 108.2
C50 N5A C49 113.1(5)

loop_
_geom_bond_atom_site_label_1
_geom_bond_atom_site_label_2
_geom_bond_distance
C1 C6 1.383(4)
C1 C2 1.391(4)
C1 C80 1.514(4)
C2 O1 1.383(4)
C2 C3 1.397(4)
C3 C4 1.393(4)
C3 C20 1.517(4)
C4 C5 1.389(4)
C4 H4 0.9500
C5 C6 1.396(4)
C5 C16 1.529(4)
C6 H6 0.9500
O1 C7 1.422(4)
C7 C8 1.511(5)
C7 H7A 0.9900
C7 H7B 0.9900
C8 C9 1.513(5)
C8 H8A 0.9900
C8 H8B 0.9900
C9 N1 1.469(6)
C9 H9A 0.9900
C9 H9B 0.9900
N1 C10 1.253(5)
C10 C11 1.476(6)
C10 H10 0.9500
C11 C12 1.377(6)
C11 C15 1.392(6)
C12 C13 1.384(7)
C12 H12 0.9500
C13 N2 1.323(6)
C13 H13 0.9500
N2 C14 1.311(6)
C14 C15 1.372(7)
C14 H14 0.9500
C15 H15 0.9500
C16 C17 1.529(5)
C16 C19 1.537(4)
C16 C18 1.547(5)
C17 H17A 0.9800
C17 H17B 0.9800
C17 H17C 0.9800
C18 H18A 0.9800
C18 H18B 0.9800
C18 H18C 0.9800
C19 H19A 0.9800
C19 H19B 0.9800
C19 H19C 0.9800
C20 C21 1.518(4)
C20 H20A 0.9900
C20 H20B 0.9900
C21 C26 1.386(4)
C21 C22 1.394(4)
C22 O2 1.384(4)
C22 C23 1.392(4)
C23 C24 1.385(5)
C23 C40 1.514(4)
C24 C25 1.389(4)
C24 H24 0.9500
C25 C26 1.393(5)
C25 C36 1.535(5)
C26 H26 0.9500
O2 C27 1.418(4)
C27 C28 1.424(6)
C27 H27A 0.9900
C27 H27B 0.9900
C28 C29 1.513(6)
C28 H28A 0.9900
C28 H28B 0.9900
C29 N3 1.436(6)
C29 H29A 0.9900
C29 H29B 0.9900
N3 C30 1.210(5)
C30 C31 1.535(6)
C30 H30 0.9500
C31 C35 1.358(6)
C31 C32 1.358(5)
C32 C33 1.368(6)
C32 H32 0.9500
C33 N4 1.316(8)
C33 H33 0.9500
N4 C34 1.329(9)
C34 C35 1.363(9)
C34 H34 0.9500
C35 H35 0.9500
C36 C39 1.521(6)
C36 C37 1.525(7)
C36 C38 1.535(6)
C37 H37A 0.9800
C37 H37B 0.9800
C37 H37C 0.9800
C38 H38A 0.9800
C38 H38B 0.9800
C38 H38C 0.9800
C39 H39A 0.9800
C39 H39B 0.9800
C39 H39C 0.9800
C40 C41 1.519(4)
C40 H40A 0.9900
C40 H40B 0.9900
C41 C46 1.377(5)
C41 C42 1.403(4)
C42 O3 1.362(4)
C42 C43 1.403(4)
C43 C44 1.389(5)
C43 C60 1.522(4)
C44 C45 1.396(4)
C44 H44 0.9500
C45 C46 1.394(4)
C45 C56 1.525(5)
C46 H46 0.9500
O3 C47 1.395(5)
C47 C48 1.530(6)
C47 H47A 0.9900
C47 H47B 0.9900
C48 C49 1.497(7)
C48 H48A 0.9900
C48 H48B 0.9900
C49 N5A 1.541(6)
C50 N5A 1.178(5)
C50 C51 1.488(6)
C51 C52 1.351(6)
C51 C55 1.370(6)
C52 C53 1.382(6)
C52 H52 0.9500
C53 N6 1.306(6)
C53 H53 0.9500
N6 C54 1.321(6)
C54 C55 1.377(6)
C54 H54 0.9500
C55 H55 0.9500
C56 C57 1.512(6)
C56 C58 1.532(6)
C56 C59 1.533(6)
C57 H57A 0.9800
C57 H57B 0.9800
C57 H57C 0.9800
C58 H58A 0.9800
C58 H58B 0.9800
C58 H58C 0.9800
C59 H59A 0.9800
C59 H59B 0.9800
C59 H59C 0.9800
C60 C61 1.517(4)
C60 H60A 0.9900
C60 H60B 0.9900
C61 C66 1.394(4)
C61 C62 1.398(4)
C62 O4 1.376(3)
C62 C63 1.391(4)
C63 C64 1.388(4)
C63 C80 1.514(4)
C64 C65 1.387(5)
C64 H64 0.9500
C65 C66 1.389(5)
C65 C76 1.531(5)
C66 H66 0.9500
O4 C67 1.403(4)
C67 C68 1.525(5)
C67 H67A 0.9900
C67 H67B 0.9900
C68 C69 1.489(6)
C68 H68A 0.9900
C68 H68B 0.9900
C69 N7 1.464(5)
C69 H69A 0.9900
C69 H69B 0.9900
N7 C70 1.258(4)
C70 C71 1.467(5)
C70 H70 0.9500
C71 C75 1.375(6)
C71 C72 1.390(5)
C72 C73 1.383(5)
C72 H72 0.9500
C73 N8 1.328(6)
C73 H73 0.9500
N8 C74 1.323(6)
C74 C75 1.388(6)
C74 H74 0.9500
C75 H75 0.9500
C76 C78 1.383(8)
C76 C77A 1.416(7)
C76 C78A 1.611(7)
C76 C79A 1.613(7)
C76 C79 1.641(9)
C76 C77 1.672(8)
C77 H77A 0.9800
C77 H77B 0.9800
C77 H77C 0.9800
C78 H78A 0.9800
C78 H78B 0.9800
C78 H78C 0.9800
C79 H79A 0.9802
C79 H79B 0.9802
C79 H79C 0.9801
C77A H77D 0.9800
C77A H77E 0.9800
C77A H77F 0.9800
C78A H78D 0.9834
C78A H78E 0.9828
C78A H78F 0.9932
C79A H79D 0.9801
C79A H79E 0.9808
C79A H79F 0.9812
C80 H80A 0.9900
C80 H80B 0.9900
C81 Cl1 1.717(5)
C81 Cl2 1.752(5)
C81 Cl3 1.757(6)
C81 H81 1.0000
